data_2220045
loop_
_publ_author_name
'Feng, Xia'
'Wen, Yi-Hang'

_publ_section_title
;
 Bis(\m-naphthalene-1,8-dicarboxylato)bis[aqua(2,2'-bipyridine)zinc(II)]
 tetrahydrate
;
_journal_coeditor_code AT2661
_journal_issue 12
_journal_name_full 'Acta Crystallographica Section E'
_journal_page_first m1559
_journal_page_last m1560
_journal_paper_doi 10.1107/S160053680803643X
_journal_volume 64
_journal_year 2008
_chemical_formula_iupac '[Zn2 (C12 H6 O4 )2 (C10 H8 N2 )2 (H2 O)2] , 4H2 O'
_chemical_formula_moiety 'C44 H32 N4 O10 Zn2, 4(H2 O)'
_chemical_formula_sum 'C44 H40 N4 O14 Zn2'
_chemical_formula_weight 979.54
_chemical_name_systematic
;
Bis(\m-naphthalene-1,8-dicarboxylato)bis[aqua(2,2'-bipyridine)zinc(II)]
tetrahydrate
;
_space_group_IT_number 2
_symmetry_cell_setting triclinic
_symmetry_space_group_name_Hall '-P 1'
_symmetry_space_group_name_H-M 'P -1'
_atom_sites_solution_hydrogens geom
_atom_sites_solution_primary direct
_atom_sites_solution_secondary difmap
_audit_creation_method SHELXL-97
_cell_angle_alpha 83.863(7)
_cell_angle_beta 80.254(7)
_cell_angle_gamma 72.197(6)
_cell_formula_units_Z 2
_cell_length_a 10.5774(12)
_cell_length_b 11.3074(13)
_cell_length_c 18.486(2)
_cell_measurement_reflns_used 7692
_cell_measurement_temperature 296(2)
_cell_measurement_theta_max 27.57
_cell_measurement_theta_min 1.89
_cell_volume 2071.1(4)
_computing_cell_refinement 'SAINT (Bruker, 2002)'
_computing_data_collection 'SMART (Bruker, 2002)'
_computing_data_reduction 'SAINT (Bruker, 2002)'
_computing_molecular_graphics 'SHELXTL (Sheldrick, 2008)'
_computing_publication_material 'SHELXTL (Sheldrick, 2008'
_computing_structure_refinement 'SHELXL97 (Sheldrick, 2008)'
_computing_structure_solution 'SHELXS97 (Sheldrick, 2008)'
_diffrn_ambient_temperature 296(2)
_diffrn_measured_fraction_theta_full 0.988
_diffrn_measured_fraction_theta_max 0.988
_diffrn_measurement_device_type 'Bruker APEXII area-detector'
_diffrn_measurement_method \w
_diffrn_radiation_monochromator graphite
_diffrn_radiation_source 'fine-focus sealed tube'
_diffrn_radiation_type MoK\a
_diffrn_radiation_wavelength 0.71073
_diffrn_reflns_av_R_equivalents 0.0399
_diffrn_reflns_av_sigmaI/netI 0.0424
_diffrn_reflns_limit_h_max 13
_diffrn_reflns_limit_h_min -13
_diffrn_reflns_limit_k_max 14
_diffrn_reflns_limit_k_min -14
_diffrn_reflns_limit_l_max 24
_diffrn_reflns_limit_l_min -24
_diffrn_reflns_number 34410
_diffrn_reflns_theta_full 27.57
_diffrn_reflns_theta_max 27.57
_diffrn_reflns_theta_min 1.89
_diffrn_standards_decay_% 0
_diffrn_standards_interval_count 0
_diffrn_standards_interval_time 0
_diffrn_standards_number 0
_exptl_absorpt_coefficient_mu 1.235
_exptl_absorpt_correction_T_max 0.88
_exptl_absorpt_correction_T_min 0.72
_exptl_absorpt_correction_type multi-scan
_exptl_absorpt_process_details '(SADABS; Sheldrick, 1996)'
_exptl_crystal_colour pink
_exptl_crystal_density_diffrn 1.571
_exptl_crystal_density_method 'not measured'
_exptl_crystal_description block
_exptl_crystal_F_000 1008
_exptl_crystal_size_max .27
_exptl_crystal_size_mid .23
_exptl_crystal_size_min .10
_refine_diff_density_max 0.751
_refine_diff_density_min -0.612
_refine_ls_extinction_method none
_refine_ls_goodness_of_fit_ref 1.041
_refine_ls_hydrogen_treatment mixed
_refine_ls_matrix_type full
_refine_ls_number_parameters 601
_refine_ls_number_reflns 9464
_refine_ls_number_restraints 55
_refine_ls_restrained_S_all 1.044
_refine_ls_R_factor_all 0.0617
_refine_ls_R_factor_gt 0.0395
_refine_ls_shift/su_max 0.001
_refine_ls_shift/su_mean 0.000
_refine_ls_structure_factor_coef Fsqd
_refine_ls_weighting_details 'calc w=1/[\s^2^(Fo^2^)+(0.0603P)^2^+0.2947P] where P=(Fo^2^+2Fc^2^)/3'
_refine_ls_weighting_scheme calc
_refine_ls_wR_factor_gt 0.1013
_refine_ls_wR_factor_ref 0.1123
_reflns_number_gt 6948
_reflns_number_total 9464
_reflns_threshold_expression I>2\s(I)
_cod_data_source_file at2661.cif
_cod_data_source_block I
_cod_original_cell_volume 2071.2(4)
_cod_database_code 2220045
_cod_database_fobs_code 2220045

loop_
_symmetry_equiv_pos_as_xyz
'x, y, z'
'-x, -y, -z'

loop_
_atom_site_type_symbol
_atom_site_label
_atom_site_fract_x
_atom_site_fract_y
_atom_site_fract_z
_atom_site_U_iso_or_equiv
_atom_site_adp_type
_atom_site_calc_flag
_atom_site_refinement_flags
_atom_site_occupancy
Zn Zn1 0.19633(3) 0.96571(3) 0.149481(16) 0.03397(9) Uani d U 1
Zn Zn2 0.20365(3) 0.75742(3) 0.377195(16) 0.03175(9) Uani d . 1
N N1 0.0126(2) 1.0899(2) 0.12294(12) 0.0372(5) Uani d . 1
N N2 0.2418(2) 1.0038(2) 0.03553(12) 0.0365(5) Uani d . 1
N N3 0.1927(2) 0.7166(2) 0.49093(12) 0.0356(5) Uani d . 1
N N4 0.3241(2) 0.56839(19) 0.38523(12) 0.0359(5) Uani d . 1
O O1 0.11681(17) 0.82126(16) 0.16625(10) 0.0368(4) Uani d . 1
O O1W 0.39543(18) 0.8563(2) 0.15636(11) 0.0428(5) Uani d DU 1
H H1WA 0.386(3) 0.786(2) 0.1646(18) 0.064 Uiso d D 1
H H1WB 0.432(3) 0.876(3) 0.1873(16) 0.064 Uiso d D 1
O O2 0.29945(19) 0.66321(19) 0.17988(12) 0.0497(5) Uani d . 1
O O2W 0.07124(18) 0.93711(17) 0.38616(11) 0.0387(4) Uani d DU 1
H H2WA 0.005(2) 0.929(3) 0.3695(17) 0.058 Uiso d D 1
H H2WB 0.109(3) 0.979(3) 0.3572(15) 0.058 Uiso d D 1
O O3 -0.09786(17) 0.88271(17) 0.32078(11) 0.0432(5) Uani d . 1
O O3W 0.3790(6) 0.3502(6) -0.0468(3) 0.1672(18) Uani d DU 1
H H3WA 0.437(8) 0.395(8) -0.041(5) 0.251 Uiso d D 1
H H3WB 0.377(9) 0.312(8) -0.001(3) 0.251 Uiso d D 1
O O4 0.07943(16) 0.71267(16) 0.31966(10) 0.0350(4) Uani d . 1
O O4W 0.4334(3) 0.2887(3) 0.0970(2) 0.1181(13) Uani d DU 1
H H4WA 0.4373 0.3198 0.1362 0.177 Uiso d RD 1
H H4WB 0.3754 0.2517 0.1153 0.177 Uiso d RD 1
O O5 0.2689(2) 1.1513(2) 0.17454(11) 0.0517(5) Uani d . 1
O O5W 0.5200(3) 0.4728(3) 0.1361(2) 0.1079(11) Uani d DU 1
H H5WA 0.5130 0.5039 0.0925 0.162 Uiso d RD 1
H H5WB 0.4494 0.5267 0.1543 0.162 Uiso d RD 1
O O6 0.17171(17) 1.03172(16) 0.25133(10) 0.0373(4) Uani d . 1
O O6W 0.6463(2) 1.0749(2) 0.30347(15) 0.0595(6) Uani d DU 1
H H6WA 0.587(3) 1.046(3) 0.296(2) 0.089 Uiso d D 1
H H6WB 0.721(2) 1.019(3) 0.301(2) 0.089 Uiso d D 1
O O7 0.46117(17) 0.94964(17) 0.27237(10) 0.0390(4) Uani d . 1
O O8 0.36064(17) 0.81452(16) 0.33168(11) 0.0402(4) Uani d . 1
C C1 0.1562(3) 0.5342(3) 0.11411(17) 0.0490(7) Uani d . 1
H H1A 0.2444 0.5247 0.0924 0.059 Uiso calc R 1
C C2 0.0848(4) 0.4619(3) 0.0920(2) 0.0635(9) Uani d . 1
H H2A 0.1262 0.4037 0.0569 0.076 Uiso calc R 1
C C3 -0.0445(4) 0.4768(3) 0.1220(2) 0.0606(9) Uani d . 1
H H3A -0.0923 0.4307 0.1056 0.073 Uiso calc R 1
C C4 -0.1081(3) 0.5600(3) 0.17708(17) 0.0439(7) Uani d . 1
C C5 -0.2442(3) 0.5775(3) 0.2066(2) 0.0528(8) Uani d . 1
H H5A -0.2914 0.5315 0.1895 0.063 Uiso calc R 1
C C6 -0.3076(3) 0.6585(3) 0.25848(19) 0.0494(8) Uani d . 1
H H6A -0.3982 0.6705 0.2757 0.059 Uiso calc R 1
C C7 -0.2357(3) 0.7248(3) 0.28642(17) 0.0417(7) Uani d . 1
H H7A -0.2793 0.7796 0.3231 0.050 Uiso calc R 1
C C8 -0.1022(2) 0.7105(2) 0.26084(15) 0.0344(6) Uani d . 1
C C9 -0.0344(3) 0.6310(2) 0.20291(15) 0.0348(6) Uani d . 1
C C10 0.0992(3) 0.6185(2) 0.16696(15) 0.0359(6) Uani d . 1
C C11 0.1776(2) 0.7069(2) 0.17370(14) 0.0352(6) Uani d . 1
C C12 -0.0337(2) 0.7753(2) 0.30211(14) 0.0328(5) Uani d . 1
C C13 0.3600(3) 0.9583(3) -0.00541(16) 0.0458(7) Uani d . 1
H H13A 0.4286 0.9014 0.0166 0.055 Uiso calc R 1
C C14 0.3852(3) 0.9922(3) -0.07931(18) 0.0550(8) Uani d . 1
H H14A 0.4692 0.9592 -0.1064 0.066 Uiso calc R 1
C C15 0.2843(3) 1.0749(3) -0.11157(18) 0.0608(9) Uani d . 1
H H15A 0.2989 1.0995 -0.1611 0.073 Uiso calc R 1
C C16 0.1611(3) 1.1218(3) -0.07067(17) 0.0557(8) Uani d . 1
H H16A 0.0913 1.1777 -0.0923 0.067 Uiso calc R 1
C C17 0.1416(3) 1.0849(2) 0.00341(15) 0.0374(6) Uani d . 1
C C18 0.0132(3) 1.1297(2) 0.05200(15) 0.0360(6) Uani d . 1
C C19 -0.1027(3) 1.2065(3) 0.02682(18) 0.0493(7) Uani d . 1
H H19A -0.1017 1.2335 -0.0225 0.059 Uiso calc R 1
C C20 -0.2188(3) 1.2422(3) 0.0757(2) 0.0560(8) Uani d . 1
H H20A -0.2971 1.2938 0.0596 0.067 Uiso calc R 1
C C21 -0.2186(3) 1.2014(3) 0.1479(2) 0.0559(8) Uani d . 1
H H21A -0.2964 1.2250 0.1817 0.067 Uiso calc R 1
C C22 -0.1012(3) 1.1249(3) 0.16987(17) 0.0478(7) Uani d . 1
H H22A -0.1011 1.0967 0.2190 0.057 Uiso calc R 1
C C23 0.1569(3) 1.3201(3) 0.29420(18) 0.0451(7) Uani d . 1
H H23A 0.1422 1.3569 0.2477 0.054 Uiso calc R 1
C C24 0.1184(3) 1.3945(3) 0.3548(2) 0.0530(8) Uani d . 1
H H24A 0.0794 1.4799 0.3485 0.064 Uiso calc R 1
C C25 0.1385(3) 1.3411(3) 0.42265(19) 0.0495(7) Uani d . 1
H H25A 0.1072 1.3896 0.4632 0.059 Uiso calc R 1
C C26 0.2062(3) 1.2129(3) 0.43301(16) 0.0409(6) Uani d . 1
C C27 0.2336(3) 1.1603(3) 0.50399(17) 0.0509(8) Uani d . 1
H H27A 0.2045 1.2104 0.5439 0.061 Uiso calc R 1
C C28 0.3013(3) 1.0385(3) 0.51466(17) 0.0536(8) Uani d . 1
H H28A 0.3178 1.0052 0.5615 0.064 Uiso calc R 1
C C29 0.3461(3) 0.9633(3) 0.45468(16) 0.0452(7) Uani d . 1
H H29A 0.3936 0.8800 0.4623 0.054 Uiso calc R 1
C C30 0.3222(2) 1.0086(2) 0.38493(14) 0.0335(6) Uani d . 1
C C31 0.2498(2) 1.1365(2) 0.37202(14) 0.0322(5) Uani d . 1
C C32 0.2158(2) 1.1942(2) 0.30217(15) 0.0353(6) Uani d . 1
C C33 0.2235(3) 1.1223(2) 0.23787(15) 0.0367(6) Uani d . 1
C C34 0.3838(2) 0.9198(2) 0.32488(15) 0.0335(6) Uani d . 1
C C35 0.1273(3) 0.7988(3) 0.54229(16) 0.0432(7) Uani d . 1
H H35A 0.0798 0.8787 0.5270 0.052 Uiso calc R 1
C C36 0.1279(3) 0.7698(3) 0.61537(17) 0.0483(7) Uani d . 1
H H36A 0.0839 0.8295 0.6492 0.058 Uiso calc R 1
C C37 0.1941(3) 0.6512(3) 0.63862(17) 0.0562(8) Uani d . 1
H H37A 0.1939 0.6291 0.6885 0.067 Uiso calc R 1
C C38 0.2604(3) 0.5660(3) 0.58776(17) 0.0495(7) Uani d . 1
H H38A 0.3055 0.4851 0.6028 0.059 Uiso calc R 1
C C39 0.2603(2) 0.6008(2) 0.51321(15) 0.0348(6) Uani d . 1
C C40 0.3340(2) 0.5173(2) 0.45381(15) 0.0340(6) Uani d . 1
C C41 0.4099(3) 0.3947(3) 0.46601(18) 0.0464(7) Uani d . 1
H H41A 0.4175 0.3609 0.5138 0.056 Uiso calc R 1
C C42 0.4735(3) 0.3240(3) 0.40738(19) 0.0521(8) Uani d . 1
H H42A 0.5239 0.2416 0.4149 0.062 Uiso calc R 1
C C43 0.4618(3) 0.3763(3) 0.33749(19) 0.0515(8) Uani d . 1
H H43A 0.5038 0.3300 0.2968 0.062 Uiso calc R 1
C C44 0.3867(3) 0.4988(3) 0.32860(17) 0.0459(7) Uani d . 1
H H44A 0.3795 0.5344 0.2812 0.055 Uiso calc R 1

loop_
_atom_site_aniso_label
_atom_site_aniso_U_11
_atom_site_aniso_U_22
_atom_site_aniso_U_33
_atom_site_aniso_U_12
_atom_site_aniso_U_13
_atom_site_aniso_U_23
Zn1 0.03452(16) 0.03960(18) 0.02821(17) -0.01121(13) -0.00770(12) 0.00229(13)
Zn2 0.03274(16) 0.02909(16) 0.03286(18) -0.00729(12) -0.00830(12) 0.00109(12)
N1 0.0382(12) 0.0408(13) 0.0336(12) -0.0122(10) -0.0093(10) 0.0020(10)
N2 0.0388(12) 0.0432(13) 0.0303(12) -0.0155(10) -0.0079(10) 0.0010(10)
N3 0.0353(11) 0.0327(12) 0.0380(13) -0.0085(9) -0.0080(10) 0.0016(10)
N4 0.0381(11) 0.0299(11) 0.0391(13) -0.0065(9) -0.0109(10) -0.0009(10)
O1 0.0363(9) 0.0335(10) 0.0412(11) -0.0107(8) -0.0095(8) 0.0030(8)
O1W 0.0355(8) 0.0534(13) 0.0393(11) -0.0132(8) -0.0079(8) 0.0024(10)
O2 0.0385(10) 0.0480(12) 0.0596(14) -0.0069(9) -0.0121(10) 0.0004(10)
O2W 0.0365(10) 0.0325(10) 0.0477(12) -0.0085(8) -0.0102(9) -0.0033(9)
O3 0.0361(10) 0.0396(11) 0.0524(12) -0.0026(8) -0.0126(9) -0.0116(9)
O3W 0.183(5) 0.195(5) 0.125(4) -0.062(4) -0.011(4) -0.009(3)
O4 0.0342(9) 0.0324(9) 0.0385(10) -0.0048(7) -0.0145(8) -0.0022(8)
O4W 0.084(2) 0.083(2) 0.173(4) -0.0234(17) 0.019(2) -0.006(2)
O5 0.0615(13) 0.0598(13) 0.0341(12) -0.0205(11) -0.0081(10) 0.0063(10)
O5W 0.0714(18) 0.102(2) 0.136(3) 0.0045(17) -0.0108(19) -0.041(2)
O6 0.0417(10) 0.0381(10) 0.0366(10) -0.0146(8) -0.0137(8) -0.0001(8)
O6W 0.0530(13) 0.0523(14) 0.0749(16) -0.0155(10) -0.0125(13) -0.0058(12)
O7 0.0333(9) 0.0439(11) 0.0408(11) -0.0142(8) -0.0051(8) 0.0013(9)
O8 0.0349(9) 0.0324(10) 0.0516(12) -0.0097(8) -0.0023(8) -0.0014(9)
C1 0.0535(17) 0.0436(17) 0.0477(18) -0.0086(14) -0.0102(15) -0.0045(14)
C2 0.087(3) 0.049(2) 0.058(2) -0.0159(18) -0.0169(19) -0.0201(17)
C3 0.078(2) 0.053(2) 0.063(2) -0.0280(17) -0.0266(19) -0.0073(17)
C4 0.0553(17) 0.0394(16) 0.0446(17) -0.0183(13) -0.0231(14) 0.0034(13)
C5 0.0549(18) 0.0497(18) 0.067(2) -0.0287(15) -0.0309(17) 0.0120(17)
C6 0.0389(15) 0.0492(18) 0.064(2) -0.0175(13) -0.0170(15) 0.0111(16)
C7 0.0363(14) 0.0406(15) 0.0477(17) -0.0095(12) -0.0132(13) 0.0060(13)
C8 0.0362(13) 0.0333(14) 0.0352(15) -0.0103(11) -0.0141(11) 0.0061(11)
C9 0.0409(14) 0.0305(13) 0.0363(15) -0.0109(11) -0.0178(12) 0.0045(11)
C10 0.0426(14) 0.0284(13) 0.0349(15) -0.0052(11) -0.0125(12) 0.0017(11)
C11 0.0346(13) 0.0407(15) 0.0281(14) -0.0077(11) -0.0056(11) -0.0011(11)
C12 0.0340(13) 0.0354(14) 0.0299(14) -0.0127(11) -0.0045(11) 0.0010(11)
C13 0.0402(15) 0.0597(19) 0.0399(17) -0.0185(13) -0.0049(13) -0.0036(14)
C14 0.0535(18) 0.069(2) 0.0431(18) -0.0258(16) 0.0070(15) -0.0055(16)
C15 0.068(2) 0.079(2) 0.0332(17) -0.0253(19) -0.0030(16) 0.0110(16)
C16 0.061(2) 0.068(2) 0.0358(17) -0.0178(17) -0.0149(15) 0.0126(16)
C17 0.0471(15) 0.0385(15) 0.0319(14) -0.0182(12) -0.0127(12) 0.0025(12)
C18 0.0410(14) 0.0347(14) 0.0355(15) -0.0135(11) -0.0132(12) 0.0037(11)
C19 0.0533(18) 0.0475(17) 0.0455(18) -0.0095(14) -0.0184(15) 0.0060(14)
C20 0.0463(17) 0.0517(19) 0.067(2) -0.0051(14) -0.0224(17) 0.0040(17)
C21 0.0388(16) 0.060(2) 0.063(2) -0.0062(14) -0.0051(15) -0.0041(17)
C22 0.0438(16) 0.0539(18) 0.0427(17) -0.0121(13) -0.0059(13) 0.0027(14)
C23 0.0510(16) 0.0367(15) 0.0507(18) -0.0151(13) -0.0160(14) 0.0046(13)
C24 0.0558(18) 0.0318(15) 0.075(2) -0.0122(13) -0.0204(17) -0.0036(15)
C25 0.0515(17) 0.0433(17) 0.058(2) -0.0157(14) -0.0076(15) -0.0181(15)
C26 0.0410(14) 0.0456(16) 0.0425(17) -0.0202(12) -0.0081(12) -0.0044(13)
C27 0.0605(19) 0.062(2) 0.0379(17) -0.0275(16) -0.0056(14) -0.0110(15)
C28 0.068(2) 0.064(2) 0.0357(17) -0.0280(17) -0.0161(15) 0.0076(15)
C29 0.0516(16) 0.0448(17) 0.0425(17) -0.0170(13) -0.0156(14) 0.0061(14)
C30 0.0326(12) 0.0371(14) 0.0352(15) -0.0163(11) -0.0073(11) 0.0010(11)
C31 0.0329(12) 0.0343(14) 0.0335(14) -0.0151(10) -0.0073(11) -0.0006(11)
C32 0.0371(13) 0.0340(14) 0.0383(15) -0.0148(11) -0.0083(11) 0.0009(12)
C33 0.0376(13) 0.0361(14) 0.0354(15) -0.0072(11) -0.0136(12) 0.0052(12)
C34 0.0262(12) 0.0358(14) 0.0391(15) -0.0074(10) -0.0132(11) 0.0034(12)
C35 0.0416(15) 0.0417(16) 0.0438(17) -0.0087(12) -0.0062(13) -0.0017(13)
C36 0.0503(17) 0.0539(19) 0.0360(17) -0.0089(14) -0.0029(13) -0.0069(14)
C37 0.065(2) 0.068(2) 0.0299(16) -0.0133(17) -0.0075(15) 0.0041(15)
C38 0.0579(18) 0.0446(17) 0.0416(18) -0.0085(14) -0.0150(15) 0.0093(14)
C39 0.0315(12) 0.0370(14) 0.0385(15) -0.0130(11) -0.0102(11) 0.0040(12)
C40 0.0328(13) 0.0324(13) 0.0403(15) -0.0124(10) -0.0115(11) 0.0013(11)
C41 0.0460(16) 0.0370(15) 0.0537(19) -0.0062(12) -0.0168(14) 0.0053(14)
C42 0.0492(17) 0.0354(16) 0.067(2) -0.0026(13) -0.0163(16) -0.0010(15)
C43 0.0493(17) 0.0425(17) 0.056(2) -0.0018(13) -0.0061(15) -0.0129(15)
C44 0.0525(17) 0.0423(16) 0.0398(17) -0.0086(13) -0.0077(14) -0.0027(13)

loop_
_atom_type_symbol
_atom_type_description
_atom_type_scat_dispersion_real
_atom_type_scat_dispersion_imag
_atom_type_scat_source
C C 0.0033 0.0016 'International Tables Vol C Tables 4.2.6.8 and 6.1.1.4'
H H 0.0000 0.0000 'International Tables Vol C Tables 4.2.6.8 and 6.1.1.4'
N N 0.0061 0.0033 'International Tables Vol C Tables 4.2.6.8 and 6.1.1.4'
O O 0.0106 0.0060 'International Tables Vol C Tables 4.2.6.8 and 6.1.1.4'
Zn Zn 0.2839 1.4301 'International Tables Vol C Tables 4.2.6.8 and 6.1.1.4'

loop_
_geom_angle_atom_site_label_1
_geom_angle_atom_site_label_2
_geom_angle_atom_site_label_3
_geom_angle
O1 Zn1 O6 104.86(7)
O1 Zn1 N2 109.17(8)
O6 Zn1 N2 144.94(8)
O1 Zn1 O1W 95.57(7)
O6 Zn1 O1W 93.01(8)
N2 Zn1 O1W 91.91(8)
O1 Zn1 N1 91.35(8)
O6 Zn1 N1 93.69(8)
N2 Zn1 N1 77.50(8)
O1W Zn1 N1 168.82(8)
O8 Zn2 O4 124.30(8)
O8 Zn2 O2W 94.47(7)
O4 Zn2 O2W 89.84(7)
O8 Zn2 N3 114.43(8)
O4 Zn2 N3 120.50(8)
O2W Zn2 N3 94.63(8)
O8 Zn2 N4 92.17(8)
O4 Zn2 N4 91.54(8)
O2W Zn2 N4 170.91(8)
N3 Zn2 N4 76.94(9)
C22 N1 C18 119.3(2)
C22 N1 Zn1 125.40(19)
C18 N1 Zn1 115.17(18)
C13 N2 C17 118.7(2)
C13 N2 Zn1 125.72(19)
C17 N2 Zn1 115.56(18)
C39 N3 C35 118.5(2)
C39 N3 Zn2 116.67(18)
C35 N3 Zn2 124.75(18)
C44 N4 C40 118.9(2)
C44 N4 Zn2 125.46(19)
C40 N4 Zn2 115.66(18)
C11 O1 Zn1 127.96(16)
Zn1 O1W H1WA 102(2)
Zn1 O1W H1WB 116(2)
H1WA O1W H1WB 113(3)
Zn2 O2W H2WA 101(2)
Zn2 O2W H2WB 103(2)
H2WA O2W H2WB 110(2)
H3WA O3W H3WB 97(8)
C12 O4 Zn2 131.02(16)
H4WA O4W H4WB 97.3
H5WA O5W H5WB 93.0
C33 O6 Zn1 102.49(16)
H6WA O6W H6WB 110(3)
C34 O8 Zn2 133.57(17)
C10 C1 C2 121.6(3)
C10 C1 H1A 119.2
C2 C1 H1A 119.2
C3 C2 C1 119.8(3)
C3 C2 H2A 120.1
C1 C2 H2A 120.1
C2 C3 C4 121.5(3)
C2 C3 H3A 119.2
C4 C3 H3A 119.2
C3 C4 C5 121.1(3)
C3 C4 C9 119.5(3)
C5 C4 C9 119.4(3)
C6 C5 C4 122.0(3)
C6 C5 H5A 119.0
C4 C5 H5A 119.0
C5 C6 C7 119.3(3)
C5 C6 H6A 120.3
C7 C6 H6A 120.3
C8 C7 C6 121.5(3)
C8 C7 H7A 119.2
C6 C7 H7A 119.2
C7 C8 C9 120.4(2)
C7 C8 C12 115.7(3)
C9 C8 C12 123.7(2)
C8 C9 C10 125.4(2)
C8 C9 C4 117.1(2)
C10 C9 C4 117.4(3)
C1 C10 C9 120.0(3)
C1 C10 C11 115.1(2)
C9 C10 C11 124.2(2)
O2 C11 O1 124.6(2)
O2 C11 C10 118.8(2)
O1 C11 C10 116.3(2)
O3 C12 O4 125.6(2)
O3 C12 C8 117.1(2)
O4 C12 C8 117.1(2)
N2 C13 C14 122.8(3)
N2 C13 H13A 118.6
C14 C13 H13A 118.6
C15 C14 C13 118.5(3)
C15 C14 H14A 120.8
C13 C14 H14A 120.8
C14 C15 C16 119.8(3)
C14 C15 H15A 120.1
C16 C15 H15A 120.1
C15 C16 C17 119.3(3)
C15 C16 H16A 120.4
C17 C16 H16A 120.4
N2 C17 C16 121.0(3)
N2 C17 C18 115.6(2)
C16 C17 C18 123.4(3)
N1 C18 C19 120.8(3)
N1 C18 C17 116.1(2)
C19 C18 C17 123.0(3)
C20 C19 C18 119.2(3)
C20 C19 H19A 120.4
C18 C19 H19A 120.4
C21 C20 C19 119.6(3)
C21 C20 H20A 120.2
C19 C20 H20A 120.2
C20 C21 C22 118.8(3)
C20 C21 H21A 120.6
C22 C21 H21A 120.6
N1 C22 C21 122.2(3)
N1 C22 H22A 118.9
C21 C22 H22A 118.9
C32 C23 C24 121.3(3)
C32 C23 H23A 119.4
C24 C23 H23A 119.4
C25 C24 C23 119.5(3)
C25 C24 H24A 120.2
C23 C24 H24A 120.2
C24 C25 C26 121.2(3)
C24 C25 H25A 119.4
C26 C25 H25A 119.4
C25 C26 C27 120.3(3)
C25 C26 C31 120.1(3)
C27 C26 C31 119.6(3)
C28 C27 C26 121.2(3)
C28 C27 H27A 119.4
C26 C27 H27A 119.4
C27 C28 C29 119.5(3)
C27 C28 H28A 120.2
C29 C28 H28A 120.2
C30 C29 C28 121.9(3)
C30 C29 H29A 119.0
C28 C29 H29A 119.0
C29 C30 C31 119.9(3)
C29 C30 C34 116.3(2)
C31 C30 C34 123.7(2)
C26 C31 C30 117.9(2)
C26 C31 C32 116.9(2)
C30 C31 C32 125.1(2)
C23 C32 C31 120.6(3)
C23 C32 C33 115.7(2)
C31 C32 C33 123.1(2)
O5 C33 O6 121.4(3)
O5 C33 C32 122.9(2)
O6 C33 C32 115.6(2)
O7 C34 O8 122.8(3)
O7 C34 C30 118.4(2)
O8 C34 C30 118.7(2)
N3 C35 C36 122.7(3)
N3 C35 H35A 118.6
C36 C35 H35A 118.6
C35 C36 C37 119.1(3)
C35 C36 H36A 120.4
C37 C36 H36A 120.4
C38 C37 C36 119.3(3)
C38 C37 H37A 120.3
C36 C37 H37A 120.3
C37 C38 C39 119.6(3)
C37 C38 H38A 120.2
C39 C38 H38A 120.2
N3 C39 C38 120.7(3)
N3 C39 C40 115.5(2)
C38 C39 C40 123.8(2)
N4 C40 C41 120.9(3)
N4 C40 C39 115.2(2)
C41 C40 C39 123.9(3)
C42 C41 C40 119.7(3)
C42 C41 H41A 120.2
C40 C41 H41A 120.2
C41 C42 C43 119.1(3)
C41 C42 H42A 120.5
C43 C42 H42A 120.5
C42 C43 C44 118.8(3)
C42 C43 H43A 120.6
C44 C43 H43A 120.6
N4 C44 C43 122.7(3)
N4 C44 H44A 118.7
C43 C44 H44A 118.7

loop_
_geom_bond_atom_site_label_1
_geom_bond_atom_site_label_2
_geom_bond_distance
Zn1 O1 2.0285(17)
Zn1 O6 2.0458(19)
Zn1 N2 2.108(2)
Zn1 O1W 2.1085(19)
Zn1 N1 2.121(2)
Zn2 O8 1.9871(17)
Zn2 O4 2.0270(17)
Zn2 O2W 2.0906(19)
Zn2 N3 2.095(2)
Zn2 N4 2.132(2)
N1 C22 1.337(4)
N1 C18 1.340(3)
N2 C13 1.330(4)
N2 C17 1.349(3)
N3 C39 1.344(3)
N3 C35 1.348(4)
N4 C44 1.333(4)
N4 C40 1.343(3)
O1 C11 1.261(3)
O1W H1WA 0.824(17)
O1W H1WB 0.825(17)
O2 C11 1.251(3)
O2W H2WA 0.848(17)
O2W H2WB 0.808(17)
O3 C12 1.249(3)
O3W H3WA 0.93(9)
O3W H3WB 0.91(6)
O4 C12 1.266(3)
O4W H4WA 0.8502
O4W H4WB 0.8504
O5 C33 1.238(3)
O5W H5WA 0.8503
O5W H5WB 0.8499
O6 C33 1.286(3)
O6W H6WA 0.829(18)
O6W H6WB 0.849(18)
O7 C34 1.247(3)
O8 C34 1.276(3)
C1 C10 1.370(4)
C1 C2 1.399(4)
C1 H1A 0.9300
C2 C3 1.353(5)
C2 H2A 0.9300
C3 C4 1.401(5)
C3 H3A 0.9300
C4 C5 1.411(4)
C4 C9 1.440(4)
C5 C6 1.343(5)
C5 H5A 0.9300
C6 C7 1.404(4)
C6 H6A 0.9300
C7 C8 1.376(4)
C7 H7A 0.9300
C8 C9 1.422(4)
C8 C12 1.508(4)
C9 C10 1.428(4)
C10 C11 1.506(4)
C13 C14 1.382(4)
C13 H13A 0.9300
C14 C15 1.363(5)
C14 H14A 0.9300
C15 C16 1.371(5)
C15 H15A 0.9300
C16 C17 1.388(4)
C16 H16A 0.9300
C17 C18 1.474(4)
C18 C19 1.389(4)
C19 C20 1.373(5)
C19 H19A 0.9300
C20 C21 1.366(5)
C20 H20A 0.9300
C21 C22 1.376(4)
C21 H21A 0.9300
C22 H22A 0.9300
C23 C32 1.372(4)
C23 C24 1.403(4)
C23 H23A 0.9300
C24 C25 1.353(5)
C24 H24A 0.9300
C25 C26 1.416(4)
C25 H25A 0.9300
C26 C27 1.420(4)
C26 C31 1.421(4)
C27 C28 1.354(5)
C27 H27A 0.9300
C28 C29 1.398(4)
C28 H28A 0.9300
C29 C30 1.371(4)
C29 H29A 0.9300
C30 C31 1.430(3)
C30 C34 1.503(4)
C31 C32 1.434(4)
C32 C33 1.488(4)
C35 C36 1.357(4)
C35 H35A 0.9300
C36 C37 1.370(4)
C36 H36A 0.9300
C37 C38 1.365(4)
C37 H37A 0.9300
C38 C39 1.392(4)
C38 H38A 0.9300
C39 C40 1.479(4)
C40 C41 1.390(4)
C41 C42 1.370(4)
C41 H41A 0.9300
C42 C43 1.371(4)
C42 H42A 0.9300
C43 C44 1.378(4)
C43 H43A 0.9300
C44 H44A 0.9300

loop_
_geom_hbond_atom_site_label_D
_geom_hbond_atom_site_label_H
_geom_hbond_atom_site_label_A
_geom_hbond_site_symmetry_A
_geom_hbond_distance_DH
_geom_hbond_distance_HA
_geom_hbond_distance_DA
_geom_hbond_angle_DHA
O1W H1WA O2 . 0.824(17) 1.861(19) 2.644(3) 158(3)
O1W H1WB O7 . 0.825(17) 1.97(2) 2.763(3) 162(3)
O2W H2WA O3 . 0.848(17) 1.743(19) 2.570(3) 164(3)
O2W H2WB O6 . 0.808(17) 2.05(2) 2.778(3) 150(3)
O3W H3WA O5W 2_665 0.93(9) 2.26(7) 2.807(7) 117(6)
O3W H3WB O4W . 0.91(6) 1.97(5) 2.785(6) 149(7)
O4W H4WA O5W . 0.85 2.16 2.721(5) 122.9
O4W H4WB O5 1_545 0.85 1.96 2.798(4) 166.8
O5W H5WA O3W 2_665 0.85 2.30 2.807(7) 118.9
O5W H5WB O2 . 0.85 1.88 2.719(3) 170.0
O6W H6WA O7 . 0.829(18) 2.08(2) 2.902(3) 171(4)
O6W H6WB O3 1_655 0.849(18) 2.117(19) 2.949(3) 167(4)

loop_
_geom_torsion_atom_site_label_1
_geom_torsion_atom_site_label_2
_geom_torsion_atom_site_label_3
_geom_torsion_atom_site_label_4
_geom_torsion
O1 Zn1 N1 C22 67.5(2)
O6 Zn1 N1 C22 -37.5(2)
N2 Zn1 N1 C22 176.9(2)
O1W Zn1 N1 C22 -164.2(4)
O1 Zn1 N1 C18 -109.18(19)
O6 Zn1 N1 C18 145.83(18)
N2 Zn1 N1 C18 0.16(18)
O1W Zn1 N1 C18 19.1(5)
O1 Zn1 N2 C13 -93.7(2)
O6 Zn1 N2 C13 100.9(2)
O1W Zn1 N2 C13 2.9(2)
N1 Zn1 N2 C13 179.3(2)
O1 Zn1 N2 C17 88.69(19)
O6 Zn1 N2 C17 -76.8(2)
O1W Zn1 N2 C17 -174.74(18)
N1 Zn1 N2 C17 1.65(18)
O8 Zn2 N3 C39 -86.63(18)
O4 Zn2 N3 C39 83.77(18)
O2W Zn2 N3 C39 176.33(17)
N4 Zn2 N3 C39 -0.22(16)
O8 Zn2 N3 C35 91.0(2)
O4 Zn2 N3 C35 -98.6(2)
O2W Zn2 N3 C35 -6.1(2)
N4 Zn2 N3 C35 177.4(2)
O8 Zn2 N4 C44 -66.1(2)
O4 Zn2 N4 C44 58.3(2)
N3 Zn2 N4 C44 179.3(2)
O8 Zn2 N4 C40 114.95(18)
O4 Zn2 N4 C40 -120.64(17)
N3 Zn2 N4 C40 0.36(17)
O6 Zn1 O1 C11 -97.8(2)
N2 Zn1 O1 C11 90.8(2)
O1W Zn1 O1 C11 -3.2(2)
N1 Zn1 O1 C11 168.0(2)
O8 Zn2 O4 C12 -97.7(2)
O2W Zn2 O4 C12 -2.4(2)
N3 Zn2 O4 C12 92.9(2)
N4 Zn2 O4 C12 168.6(2)
O1 Zn1 O6 C33 179.91(15)
N2 Zn1 O6 C33 -14.3(2)
O1W Zn1 O6 C33 83.34(16)
N1 Zn1 O6 C33 -87.71(16)
O4 Zn2 O8 C34 106.8(2)
O2W Zn2 O8 C34 13.9(2)
N3 Zn2 O8 C34 -83.2(2)
N4 Zn2 O8 C34 -159.9(2)
C10 C1 C2 C3 1.5(5)
C1 C2 C3 C4 -2.5(5)
C2 C3 C4 C5 178.2(3)
C2 C3 C4 C9 -0.3(5)
C3 C4 C5 C6 -178.8(3)
C9 C4 C5 C6 -0.2(4)
C4 C5 C6 C7 -2.4(5)
C5 C6 C7 C8 1.3(4)
C6 C7 C8 C9 2.4(4)
C6 C7 C8 C12 -172.8(2)
C7 C8 C9 C10 173.3(2)
C12 C8 C9 C10 -11.9(4)
C7 C8 C9 C4 -4.8(4)
C12 C8 C9 C4 170.0(2)
C3 C4 C9 C8 -177.6(3)
C5 C4 C9 C8 3.8(4)
C3 C4 C9 C10 4.1(4)
C5 C4 C9 C10 -174.5(2)
C2 C1 C10 C9 2.4(4)
C2 C1 C10 C11 -168.1(3)
C8 C9 C10 C1 176.8(3)
C4 C9 C10 C1 -5.0(4)
C8 C9 C10 C11 -13.7(4)
C4 C9 C10 C11 164.5(2)
Zn1 O1 C11 O2 8.2(4)
Zn1 O1 C11 C10 -165.51(17)
C1 C10 C11 O2 -51.0(3)
C9 C10 C11 O2 139.0(3)
C1 C10 C11 O1 123.1(3)
C9 C10 C11 O1 -46.9(4)
Zn2 O4 C12 O3 -3.4(4)
Zn2 O4 C12 C8 -177.67(16)
C7 C8 C12 O3 -41.7(3)
C9 C8 C12 O3 143.2(3)
C7 C8 C12 O4 133.0(3)
C9 C8 C12 O4 -42.0(3)
C17 N2 C13 C14 1.0(4)
Zn1 N2 C13 C14 -176.5(2)
N2 C13 C14 C15 -0.5(5)
C13 C14 C15 C16 -0.4(5)
C14 C15 C16 C17 0.7(5)
C13 N2 C17 C16 -0.7(4)
Zn1 N2 C17 C16 177.1(2)
C13 N2 C17 C18 179.1(2)
Zn1 N2 C17 C18 -3.1(3)
C15 C16 C17 N2 -0.1(5)
C15 C16 C17 C18 -180.0(3)
C22 N1 C18 C19 -0.1(4)
Zn1 N1 C18 C19 176.8(2)
C22 N1 C18 C17 -178.7(2)
Zn1 N1 C18 C17 -1.8(3)
N2 C17 C18 N1 3.3(3)
C16 C17 C18 N1 -176.9(3)
N2 C17 C18 C19 -175.3(3)
C16 C17 C18 C19 4.5(4)
N1 C18 C19 C20 0.3(4)
C17 C18 C19 C20 178.8(3)
C18 C19 C20 C21 -0.2(5)
C19 C20 C21 C22 -0.2(5)
C18 N1 C22 C21 -0.3(4)
Zn1 N1 C22 C21 -176.8(2)
C20 C21 C22 N1 0.4(5)
C32 C23 C24 C25 -0.7(4)
C23 C24 C25 C26 4.5(4)
C24 C25 C26 C27 176.1(3)
C24 C25 C26 C31 -2.6(4)
C25 C26 C27 C28 -178.3(3)
C31 C26 C27 C28 0.4(4)
C26 C27 C28 C29 0.6(5)
C27 C28 C29 C30 -0.9(5)
C28 C29 C30 C31 0.3(4)
C28 C29 C30 C34 176.1(2)
C25 C26 C31 C30 177.7(2)
C27 C26 C31 C30 -0.9(3)
C25 C26 C31 C32 -3.1(3)
C27 C26 C31 C32 178.3(2)
C29 C30 C31 C26 0.6(3)
C34 C30 C31 C26 -174.9(2)
C29 C30 C31 C32 -178.5(2)
C34 C30 C31 C32 6.0(4)
C24 C23 C32 C31 -5.2(4)
C24 C23 C32 C33 166.7(3)
C26 C31 C32 C23 6.9(3)
C30 C31 C32 C23 -174.0(2)
C26 C31 C32 C33 -164.3(2)
C30 C31 C32 C33 14.8(4)
Zn1 O6 C33 O5 1.8(3)
Zn1 O6 C33 C32 177.63(17)
C23 C32 C33 O5 50.6(4)
C31 C32 C33 O5 -137.8(3)
C23 C32 C33 O6 -125.2(3)
C31 C32 C33 O6 46.4(3)
Zn2 O8 C34 O7 -150.56(19)
Zn2 O8 C34 C30 33.3(3)
C29 C30 C34 O7 -122.4(3)
C31 C30 C34 O7 53.3(3)
C29 C30 C34 O8 53.9(3)
C31 C30 C34 O8 -130.5(2)
C39 N3 C35 C36 0.6(4)
Zn2 N3 C35 C36 -177.0(2)
N3 C35 C36 C37 -2.0(5)
C35 C36 C37 C38 1.5(5)
C36 C37 C38 C39 0.3(5)
C35 N3 C39 C38 1.2(4)
Zn2 N3 C39 C38 179.0(2)
C35 N3 C39 C40 -177.7(2)
Zn2 N3 C39 C40 0.1(3)
C37 C38 C39 N3 -1.7(4)
C37 C38 C39 C40 177.2(3)
C44 N4 C40 C41 1.1(4)
Zn2 N4 C40 C41 -179.89(19)
C44 N4 C40 C39 -179.4(2)
Zn2 N4 C40 C39 -0.4(3)
N3 C39 C40 N4 0.2(3)
C38 C39 C40 N4 -178.7(2)
N3 C39 C40 C41 179.7(2)
C38 C39 C40 C41 0.8(4)
N4 C40 C41 C42 -1.3(4)
C39 C40 C41 C42 179.3(3)
C40 C41 C42 C43 0.6(4)
C41 C42 C43 C44 0.3(5)
C40 N4 C44 C43 -0.2(4)
Zn2 N4 C44 C43 -179.1(2)
C42 C43 C44 N4 -0.5(5)
